data_4108263
loop_
_publ_author_name
'Ryan J. Trovitch'
'Emil Lobkovsky'
'Paul J. Chirik'

_publ_section_title
;
 Bis(imino)pyridine Iron Alkyls Containing \b-Hydrogens: Synthesis,
 Evaluation of Kinetic Stability, and Decomposition Pathways Involving
 Chelate Participation
;
_journal_name_full 'Journal of the American Chemical Society'
_journal_page_first 11631
_journal_page_last 11640
_journal_paper_doi 10.1021/ja803296f
_journal_volume 130
_journal_year 2008
_chemical_formula_moiety 'C37 H50 Br Fe N3 O'
_chemical_formula_sum 'C37 H50 Br Fe N3 O'
_chemical_formula_weight 688.56
_chemical_name_systematic
;
 ?
;
_space_group_IT_number 14
_symmetry_cell_setting monoclinic
_symmetry_space_group_name_Hall '-P 2ybc'
_symmetry_space_group_name_H-M 'P 1 21/c 1'
_atom_sites_solution_hydrogens geom
_atom_sites_solution_primary direct
_atom_sites_solution_secondary difmap
_audit_creation_method SHELXL-97
_cell_angle_alpha 90.00
_cell_angle_beta 100.634(2)
_cell_angle_gamma 90.00
_cell_formula_units_Z 4
_cell_length_a 10.2777(3)
_cell_length_b 15.6945(6)
_cell_length_c 22.1373(7)
_cell_measurement_reflns_used 2528
_cell_measurement_temperature 173(2)
_cell_measurement_theta_max 20.75
_cell_measurement_theta_min 2.28
_cell_volume 3509.5(2)
_computing_cell_refinement 'Bruker SAINT+'
_computing_data_collection 'Bruker APEX2'
_computing_data_reduction 'Bruker SAINT+'
_computing_molecular_graphics 'Bruker SHELXTL'
_computing_publication_material 'Bruker SHELXTL'
_computing_structure_refinement 'SHELXL-97 (Sheldrick, 1997)'
_computing_structure_solution 'SHELXS-97 (Sheldrick, 1990)'
_diffrn_ambient_temperature 173(2)
_diffrn_measured_fraction_theta_full 1.000
_diffrn_measured_fraction_theta_max 1.000
_diffrn_measurement_device_type 'Bruker X8 APEX II diffractometer'
_diffrn_measurement_method 'phi and omega scans'
_diffrn_radiation_monochromator graphite
_diffrn_radiation_source 'fine-focus sealed tube'
_diffrn_radiation_type MoK\a
_diffrn_radiation_wavelength 0.71073
_diffrn_reflns_av_R_equivalents 0.0790
_diffrn_reflns_av_sigmaI/netI 0.0651
_diffrn_reflns_limit_h_max 10
_diffrn_reflns_limit_h_min -11
_diffrn_reflns_limit_k_max 17
_diffrn_reflns_limit_k_min -17
_diffrn_reflns_limit_l_max 24
_diffrn_reflns_limit_l_min -24
_diffrn_reflns_number 24922
_diffrn_reflns_theta_full 23.26
_diffrn_reflns_theta_max 23.26
_diffrn_reflns_theta_min 1.87
_exptl_absorpt_coefficient_mu 1.600
_exptl_absorpt_correction_T_max 0.9243
_exptl_absorpt_correction_T_min 0.6905
_exptl_absorpt_correction_type multi-scan
_exptl_absorpt_process_details SADABS
_exptl_crystal_colour black
_exptl_crystal_density_diffrn 1.303
_exptl_crystal_description block
_exptl_crystal_F_000 1448
_exptl_crystal_size_max 0.25
_exptl_crystal_size_mid 0.10
_exptl_crystal_size_min 0.05
_refine_diff_density_max 0.479
_refine_diff_density_min -0.377
_refine_diff_density_rms 0.067
_refine_ls_extinction_method none
_refine_ls_goodness_of_fit_ref 1.004
_refine_ls_hydrogen_treatment riding
_refine_ls_matrix_type full
_refine_ls_number_parameters 470
_refine_ls_number_reflns 5047
_refine_ls_number_restraints 175
_refine_ls_restrained_S_all 0.995
_refine_ls_R_factor_all 0.0860
_refine_ls_R_factor_gt 0.0461
_refine_ls_shift/su_max 0.375
_refine_ls_shift/su_mean 0.024
_refine_ls_structure_factor_coef Fsqd
_refine_ls_weighting_details 'calc w=1/[\s^2^(Fo^2^)+(0.0572P)^2^+1.9774P] where P=(Fo^2^+2Fc^2^)/3'
_refine_ls_weighting_scheme calc
_refine_ls_wR_factor_gt 0.1065
_refine_ls_wR_factor_ref 0.1244
_reflns_number_gt 3336
_reflns_number_total 5047
_reflns_threshold_expression >2sigma(I)
_cod_data_source_file ja803296f-file002.cif
_cod_data_source_block rt35
_cod_database_code 4108263

loop_
_symmetry_equiv_pos_as_xyz
'x, y, z'
'-x, y+1/2, -z+1/2'
'-x, -y, -z'
'x, -y-1/2, z-1/2'

loop_
_atom_site_label
_atom_site_type_symbol
_atom_site_fract_x
_atom_site_fract_y
_atom_site_fract_z
_atom_site_U_iso_or_equiv
_atom_site_adp_type
_atom_site_occupancy
_atom_site_symmetry_multiplicity
_atom_site_calc_flag
_atom_site_refinement_flags
_atom_site_disorder_assembly
_atom_site_disorder_group
Br1 Br 0.43729(4) 0.02918(3) 0.80647(2) 0.05625(15) Uani 1 1 d . B .
Fe1 Fe 0.20185(5) 0.00885(3) 0.77338(2) 0.03099(15) Uani 1 1 d . . .
N1 N 0.1245(3) 0.01647(19) 0.85812(13) 0.0341(8) Uani 1 1 d . B .
N2 N 0.0047(3) 0.01886(18) 0.74721(13) 0.0312(8) Uani 1 1 d . B .
N3 N 0.1707(3) 0.03669(19) 0.67671(13) 0.0332(8) Uani 1 1 d . B .
C1 C -0.0780(4) 0.0194(3) 0.90377(18) 0.0512(13) Uani 1 1 d . B .
H1A H -0.0159 0.0293 0.9424 0.077 Uiso 1 1 calc R . .
H1B H -0.1252 -0.0343 0.9065 0.077 Uiso 1 1 calc R . .
H1C H -0.1417 0.0664 0.8964 0.077 Uiso 1 1 calc R . .
C2 C -0.0036(3) 0.0146(2) 0.85223(17) 0.0348(10) Uani 1 1 d . . .
C3 C -0.0751(3) 0.0114(2) 0.78959(17) 0.0321(10) Uani 1 1 d . B .
C4 C -0.2112(4) 0.0054(3) 0.77154(19) 0.0425(11) Uani 1 1 d . . .
H4A H -0.2663 0.0006 0.8014 0.051 Uiso 1 1 calc R B .
C5 C -0.2659(4) 0.0065(3) 0.7100(2) 0.0522(13) Uani 1 1 d . B .
H5A H -0.3588 0.0002 0.6972 0.063 Uiso 1 1 calc R . .
C6 C -0.1856(4) 0.0167(3) 0.66675(19) 0.0458(12) Uani 1 1 d . . .
H6A H -0.2232 0.0197 0.6242 0.055 Uiso 1 1 calc R B .
C7 C -0.0487(3) 0.0227(2) 0.68640(17) 0.0332(10) Uani 1 1 d . B .
C8 C 0.0476(3) 0.0379(2) 0.64829(16) 0.0365(11) Uani 1 1 d . . .
C9 C 0.0029(4) 0.0583(3) 0.58121(17) 0.0579(14) Uani 1 1 d . B .
H9A H 0.0804 0.0702 0.5625 0.087 Uiso 1 1 calc R . .
H9B H -0.0550 0.1084 0.5770 0.087 Uiso 1 1 calc R . .
H9C H -0.0456 0.0096 0.5604 0.087 Uiso 1 1 calc R . .
C10 C 0.2042(3) 0.0281(3) 0.91851(17) 0.0374(10) Uani 1 1 d . . .
C12 C 0.3133(4) 0.1204(3) 0.99763(18) 0.0547(13) Uani 1 1 d . . .
H12A H 0.3350 0.1759 1.0133 0.066 Uiso 1 1 calc R B .
C13 C 0.3596(4) 0.0511(3) 1.03272(19) 0.0545(13) Uani 1 1 d . B .
H13A H 0.4127 0.0590 1.0722 0.065 Uiso 1 1 calc R . .
C14 C 0.3299(4) -0.0288(3) 1.01117(18) 0.0516(13) Uani 1 1 d . . .
H14A H 0.3631 -0.0763 1.0359 0.062 Uiso 1 1 calc R B .
C11 C 0.2349(4) 0.1112(3) 0.93927(18) 0.0460(12) Uani 1 1 d D A .
C16 C 0.1978(7) 0.1873(5) 0.8978(3) 0.047(3) Uani 0.611(6) 1 d PD A 1
C17 C 0.0886(8) 0.2376(6) 0.9173(4) 0.082(3) Uani 0.611(6) 1 d PD A 1
H17D H 0.0034 0.2103 0.9015 0.123 Uiso 0.611(6) 1 calc PR A 1
H17E H 0.0884 0.2956 0.9009 0.123 Uiso 0.611(6) 1 calc PR A 1
H17F H 0.1027 0.2399 0.9623 0.123 Uiso 0.611(6) 1 calc PR A 1
C18 C 0.3134(6) 0.2415(4) 0.8953(3) 0.052(2) Uani 0.611(6) 1 d PD A 1
H18A H 0.3746 0.2112 0.8737 0.078 Uiso 0.611(6) 1 calc PR A 1
H18B H 0.3584 0.2552 0.9371 0.078 Uiso 0.611(6) 1 calc PR A 1
H18C H 0.2841 0.2943 0.8732 0.078 Uiso 0.611(6) 1 calc PR A 1
C16' C 0.1664(11) 0.1870(6) 0.9052(5) 0.040(4) Uani 0.389(6) 1 d PD A 2
C17' C 0.1272(15) 0.2565(9) 0.9442(5) 0.103(6) Uani 0.389(6) 1 d PD A 2
H17A H 0.0403 0.2437 0.9542 0.155 Uiso 0.389(6) 1 calc PR A 2
H17B H 0.1229 0.3107 0.9219 0.155 Uiso 0.389(6) 1 calc PR A 2
H17C H 0.1929 0.2610 0.9823 0.155 Uiso 0.389(6) 1 calc PR A 2
C18' C 0.2479(15) 0.2263(11) 0.8636(7) 0.144(8) Uani 0.389(6) 1 d PD A 2
H18D H 0.2868 0.1814 0.8418 0.216 Uiso 0.389(6) 1 calc PR A 2
H18E H 0.3187 0.2605 0.8878 0.216 Uiso 0.389(6) 1 calc PR A 2
H18F H 0.1918 0.2630 0.8337 0.216 Uiso 0.389(6) 1 calc PR A 2
C15 C 0.2520(3) -0.0427(3) 0.95383(18) 0.0412(11) Uani 1 1 d D B .
C19 C 0.2192(4) -0.1318(3) 0.93209(19) 0.0544(13) Uani 1 1 d D . .
H19A H 0.1771 -0.1294 0.8876 0.065 Uiso 1 1 calc R B .
C20 C 0.3391(4) -0.1896(3) 0.9385(2) 0.0799(17) Uani 1 1 d D B .
H20A H 0.4056 -0.1636 0.9178 0.120 Uiso 1 1 calc R . .
H20B H 0.3126 -0.2449 0.9197 0.120 Uiso 1 1 calc R . .
H20C H 0.3765 -0.1975 0.9822 0.120 Uiso 1 1 calc R . .
C21 C 0.1217(4) -0.1721(3) 0.9669(2) 0.0740(16) Uani 1 1 d D B .
H21A H 0.1577 -0.1704 1.0111 0.111 Uiso 1 1 calc R . .
H21B H 0.1060 -0.2314 0.9537 0.111 Uiso 1 1 calc R . .
H21C H 0.0380 -0.1405 0.9585 0.111 Uiso 1 1 calc R . .
C22 C 0.2737(3) 0.0606(3) 0.64365(15) 0.0345(10) Uani 1 1 d . . .
C23 C 0.3345(4) -0.0021(3) 0.61397(17) 0.0363(10) Uani 1 1 d . B .
C24 C 0.4309(4) 0.0240(3) 0.58109(19) 0.0536(13) Uani 1 1 d . . .
H24A H 0.4734 -0.0174 0.5602 0.064 Uiso 1 1 calc R B .
C25 C 0.4660(4) 0.1080(3) 0.57823(19) 0.0553(13) Uani 1 1 d . B .
H25A H 0.5290 0.1248 0.5541 0.066 Uiso 1 1 calc R . .
C26 C 0.4091(4) 0.1677(3) 0.61068(19) 0.0527(13) Uani 1 1 d . . .
H26A H 0.4372 0.2254 0.6106 0.063 Uiso 1 1 calc R B .
C27 C 0.3111(4) 0.1457(3) 0.64368(17) 0.0401(11) Uani 1 1 d . B .
C28 C 0.3014(4) -0.0944(3) 0.61753(19) 0.0489(12) Uani 1 1 d . . .
H28A H 0.2538 -0.1023 0.6527 0.059 Uiso 1 1 calc R B .
C29 C 0.4223(5) -0.1511(3) 0.6284(2) 0.0777(17) Uani 1 1 d . B .
H29A H 0.4665 -0.1482 0.5929 0.117 Uiso 1 1 calc R . .
H29B H 0.3955 -0.2100 0.6342 0.117 Uiso 1 1 calc R . .
H29C H 0.4834 -0.1319 0.6652 0.117 Uiso 1 1 calc R . .
C30 C 0.2103(5) -0.1245(3) 0.5593(2) 0.0855(19) Uani 1 1 d . B .
H30A H 0.1265 -0.0933 0.5542 0.128 Uiso 1 1 calc R . .
H30B H 0.1933 -0.1857 0.5625 0.128 Uiso 1 1 calc R . .
H30C H 0.2526 -0.1141 0.5238 0.128 Uiso 1 1 calc R . .
C31 C 0.2498(4) 0.2129(3) 0.67762(19) 0.0524(13) Uani 1 1 d . . .
H31A H 0.1905 0.1836 0.7021 0.063 Uiso 1 1 calc R B .
C32 C 0.1694(6) 0.2737(4) 0.6372(3) 0.126(3) Uani 1 1 d . B .
H32A H 0.2270 0.3101 0.6177 0.190 Uiso 1 1 calc R . .
H32B H 0.1190 0.3090 0.6613 0.190 Uiso 1 1 calc R . .
H32C H 0.1080 0.2429 0.6056 0.190 Uiso 1 1 calc R . .
C33 C 0.3513(6) 0.2615(4) 0.7218(2) 0.105(2) Uani 1 1 d . B .
H33A H 0.4056 0.2956 0.6988 0.157 Uiso 1 1 calc R . .
H33B H 0.4080 0.2214 0.7486 0.157 Uiso 1 1 calc R . .
H33C H 0.3067 0.2992 0.7468 0.157 Uiso 1 1 calc R . .
O1 O 0.1965(5) -0.1288(3) 0.7661(2) 0.0419(17) Uani 0.598(7) 1 d PD B 1
C34 C 0.3059(7) -0.1879(5) 0.7681(5) 0.069(3) Uani 0.598(7) 1 d PDU B 1
H34A H 0.3485 -0.2002 0.8110 0.083 Uiso 0.598(7) 1 calc PR B 1
H34B H 0.3731 -0.1645 0.7459 0.083 Uiso 0.598(7) 1 calc PR B 1
C35 C 0.2433(8) -0.2672(6) 0.7368(5) 0.098(3) Uani 0.598(7) 1 d PDU B 1
H35A H 0.2293 -0.2623 0.6914 0.118 Uiso 0.598(7) 1 calc PR B 1
H35B H 0.2965 -0.3187 0.7501 0.118 Uiso 0.598(7) 1 calc PR B 1
C36 C 0.1126(8) -0.2671(5) 0.7602(5) 0.089(3) Uani 0.598(7) 1 d PDU B 1
H36A H 0.0463 -0.3046 0.7352 0.107 Uiso 0.598(7) 1 calc PR B 1
H36B H 0.1251 -0.2848 0.8038 0.107 Uiso 0.598(7) 1 calc PR B 1
C37 C 0.0739(7) -0.1756(5) 0.7525(5) 0.068(3) Uani 0.598(7) 1 d PDU B 1
H37A H 0.0279 -0.1643 0.7099 0.082 Uiso 0.598(7) 1 calc PR B 1
H37B H 0.0146 -0.1596 0.7811 0.082 Uiso 0.598(7) 1 calc PR B 1
O1' O 0.1973(9) -0.1301(6) 0.7669(6) 0.088(4) Uani 0.402(7) 1 d PDU B 2
C34' C 0.3139(11) -0.1831(6) 0.7796(10) 0.086(5) Uani 0.402(7) 1 d PDU B 2
H34C H 0.3713 -0.1731 0.7490 0.104 Uiso 0.402(7) 1 calc PR B 2
H34D H 0.3653 -0.1711 0.8211 0.104 Uiso 0.402(7) 1 calc PR B 2
C35' C 0.2630(12) -0.2732(7) 0.7756(8) 0.108(5) Uani 0.402(7) 1 d PDU B 2
H35C H 0.3235 -0.3112 0.7582 0.130 Uiso 0.402(7) 1 calc PR B 2
H35D H 0.2547 -0.2945 0.8168 0.130 Uiso 0.402(7) 1 calc PR B 2
C36' C 0.1290(13) -0.2692(7) 0.7339(8) 0.103(5) Uani 0.402(7) 1 d PDU B 2
H36C H 0.0657 -0.3083 0.7484 0.123 Uiso 0.402(7) 1 calc PR B 2
H36D H 0.1360 -0.2849 0.6913 0.123 Uiso 0.402(7) 1 calc PR B 2
C37' C 0.0862(13) -0.1793(8) 0.7370(10) 0.091(5) Uani 0.402(7) 1 d PDU B 2
H37C H 0.0539 -0.1571 0.6951 0.109 Uiso 0.402(7) 1 calc PR B 2
H37D H 0.0131 -0.1755 0.7605 0.109 Uiso 0.402(7) 1 calc PR B 2

loop_
_atom_site_aniso_label
_atom_site_aniso_U_11
_atom_site_aniso_U_22
_atom_site_aniso_U_33
_atom_site_aniso_U_23
_atom_site_aniso_U_13
_atom_site_aniso_U_12
Br1 0.0252(2) 0.0955(4) 0.0475(3) 0.0063(2) 0.00516(18) -0.0029(2)
Fe1 0.0236(3) 0.0405(3) 0.0297(3) 0.0020(2) 0.0070(2) -0.0012(2)
N1 0.0256(16) 0.045(2) 0.0331(17) 0.0017(15) 0.0086(13) -0.0044(14)
N2 0.0218(14) 0.0376(19) 0.0342(17) 0.0022(14) 0.0053(13) -0.0015(13)
N3 0.0258(15) 0.042(2) 0.0322(17) -0.0013(15) 0.0061(13) -0.0019(14)
C1 0.038(2) 0.072(3) 0.049(3) 0.002(2) 0.021(2) 0.000(2)
C2 0.033(2) 0.036(2) 0.038(2) -0.0013(18) 0.0163(17) -0.0031(17)
C3 0.0257(18) 0.031(2) 0.042(2) 0.0011(17) 0.0144(17) -0.0017(16)
C4 0.027(2) 0.049(3) 0.053(3) -0.003(2) 0.0126(18) -0.0033(18)
C5 0.0230(19) 0.067(3) 0.064(3) 0.002(2) 0.003(2) -0.006(2)
C6 0.028(2) 0.057(3) 0.048(3) -0.005(2) -0.005(2) -0.0024(19)
C7 0.0262(19) 0.035(2) 0.036(2) 0.0048(18) -0.0002(17) 0.0017(17)
C8 0.029(2) 0.048(3) 0.032(2) 0.0035(19) 0.0031(18) 0.0014(18)
C9 0.042(2) 0.091(4) 0.038(3) 0.013(2) 0.000(2) 0.004(2)
C10 0.0258(18) 0.058(3) 0.031(2) 0.002(2) 0.0142(16) -0.0034(19)
C12 0.043(2) 0.083(4) 0.041(3) -0.011(2) 0.012(2) -0.019(2)
C13 0.035(2) 0.093(4) 0.036(2) 0.000(3) 0.0078(19) -0.011(2)
C14 0.040(2) 0.079(3) 0.038(2) 0.004(2) 0.012(2) 0.009(2)
C11 0.037(2) 0.059(3) 0.045(3) -0.001(2) 0.0157(19) -0.012(2)
C16 0.046(4) 0.065(6) 0.040(4) 0.010(4) 0.031(4) -0.017(4)
C17 0.074(6) 0.122(8) 0.053(6) 0.037(5) 0.018(5) 0.012(6)
C18 0.054(4) 0.046(5) 0.057(5) 0.018(4) 0.010(4) -0.017(4)
C16' 0.037(7) 0.036(8) 0.052(8) -0.011(6) 0.023(6) -0.020(6)
C17' 0.149(13) 0.139(13) 0.027(8) 0.052(7) 0.028(8) 0.104(11)
C18' 0.148(14) 0.193(19) 0.108(14) 0.035(13) 0.069(12) 0.123(13)
C15 0.032(2) 0.058(3) 0.038(2) -0.004(2) 0.0155(18) -0.002(2)
C19 0.052(3) 0.063(3) 0.048(3) 0.005(2) 0.010(2) 0.009(2)
C20 0.073(3) 0.072(4) 0.099(4) -0.003(3) 0.027(3) 0.014(3)
C21 0.076(3) 0.063(4) 0.084(4) -0.008(3) 0.018(3) -0.006(3)
C22 0.0299(19) 0.053(3) 0.0202(19) 0.0051(18) 0.0027(16) -0.0025(19)
C23 0.033(2) 0.049(3) 0.028(2) 0.0003(19) 0.0055(17) -0.0010(19)
C24 0.053(3) 0.067(3) 0.043(3) 0.001(2) 0.013(2) 0.007(2)
C25 0.046(2) 0.075(4) 0.050(3) 0.011(2) 0.022(2) -0.007(2)
C26 0.049(2) 0.061(3) 0.050(3) 0.011(2) 0.013(2) -0.010(2)
C27 0.040(2) 0.046(3) 0.035(2) 0.002(2) 0.0092(19) -0.003(2)
C28 0.048(2) 0.056(3) 0.043(2) -0.006(2) 0.011(2) 0.005(2)
C29 0.077(3) 0.062(3) 0.098(4) 0.009(3) 0.024(3) 0.017(3)
C30 0.096(4) 0.073(4) 0.083(4) -0.009(3) 0.003(3) -0.012(3)
C31 0.061(3) 0.040(3) 0.061(3) 0.002(2) 0.024(2) -0.014(2)
C32 0.145(5) 0.145(6) 0.085(4) -0.011(4) 0.008(4) 0.085(5)
C33 0.120(5) 0.095(5) 0.085(4) -0.025(4) -0.018(4) 0.025(4)
O1 0.050(3) 0.043(3) 0.037(3) 0.006(3) 0.017(3) -0.011(3)
C34 0.076(5) 0.065(6) 0.073(6) 0.008(5) 0.030(5) 0.011(4)
C35 0.122(6) 0.063(6) 0.124(8) -0.018(5) 0.058(6) -0.002(5)
C36 0.109(5) 0.040(4) 0.131(8) -0.014(5) 0.054(5) -0.018(4)
C37 0.067(5) 0.047(5) 0.089(7) -0.010(5) 0.010(5) -0.020(4)
O1' 0.075(6) 0.062(6) 0.124(10) -0.016(7) 0.010(7) 0.024(5)
C34' 0.110(7) 0.035(6) 0.107(11) -0.011(7) 0.001(8) 0.044(5)
C35' 0.145(8) 0.050(6) 0.118(11) -0.012(8) -0.008(8) 0.007(6)
C36' 0.115(8) 0.064(6) 0.128(11) -0.017(8) 0.020(8) 0.016(6)
C37' 0.095(7) 0.054(7) 0.124(11) -0.014(8) 0.025(8) -0.003(6)

loop_
_atom_type_symbol
_atom_type_description
_atom_type_scat_dispersion_real
_atom_type_scat_dispersion_imag
_atom_type_scat_source
C C 0.0033 0.0016 'International Tables Vol C Tables 4.2.6.8 and 6.1.1.4'
H H 0.0000 0.0000 'International Tables Vol C Tables 4.2.6.8 and 6.1.1.4'
N N 0.0061 0.0033 'International Tables Vol C Tables 4.2.6.8 and 6.1.1.4'
O O 0.0106 0.0060 'International Tables Vol C Tables 4.2.6.8 and 6.1.1.4'
Fe Fe 0.3463 0.8444 'International Tables Vol C Tables 4.2.6.8 and 6.1.1.4'
Br Br -0.2901 2.4595 'International Tables Vol C Tables 4.2.6.8 and 6.1.1.4'

loop_
_geom_angle_atom_site_label_1
_geom_angle_atom_site_label_2
_geom_angle_atom_site_label_3
_geom_angle
N2 Fe1 N3 74.93(11)
N2 Fe1 N1 74.59(11)
N3 Fe1 N1 146.93(11)
N2 Fe1 O1' 92.9(3)
N3 Fe1 O1' 98.0(4)
N1 Fe1 O1' 96.0(4)
N2 Fe1 O1 92.64(15)
N3 Fe1 O1 97.58(16)
N1 Fe1 O1 96.33(17)
O1' Fe1 O1 0.5(5)
N2 Fe1 Br1 167.89(9)
N3 Fe1 Br1 103.39(8)
N1 Fe1 Br1 103.69(7)
O1' Fe1 Br1 99.2(2)
O1 Fe1 Br1 99.47(13)
C2 N1 C10 119.1(3)
C2 N1 Fe1 116.0(2)
C10 N1 Fe1 124.8(2)
C3 N2 C7 120.2(3)
C3 N2 Fe1 119.9(2)
C7 N2 Fe1 119.4(2)
C8 N3 C22 119.2(3)
C8 N3 Fe1 115.8(2)
C22 N3 Fe1 124.7(2)
N1 C2 C3 115.0(3)
N1 C2 C1 125.2(3)
C3 C2 C1 119.7(3)
N2 C3 C4 120.8(3)
N2 C3 C2 113.2(3)
C4 C3 C2 125.9(3)
C5 C4 C3 119.4(4)
C4 C5 C6 120.1(4)
C5 C6 C7 119.1(4)
N2 C7 C6 120.3(3)
N2 C7 C8 113.2(3)
C6 C7 C8 126.3(3)
N3 C8 C7 115.3(3)
N3 C8 C9 124.7(3)
C7 C8 C9 119.9(3)
C15 C10 C11 121.6(3)
C15 C10 N1 119.9(4)
C11 C10 N1 118.5(3)
C13 C12 C11 121.6(4)
C14 C13 C12 120.2(4)
C13 C14 C15 121.4(4)
C12 C11 C10 117.1(4)
C12 C11 C16 121.2(5)
C10 C11 C16 121.4(4)
C12 C11 C16' 121.1(6)
C10 C11 C16' 120.9(5)
C16 C11 C16' 14.7(6)
C17 C16 C11 111.1(6)
C17 C16 C18 111.0(7)
C11 C16 C18 111.5(5)
C18' C16' C11 111.8(9)
C18' C16' C17' 107.3(10)
C11 C16' C17' 115.9(9)
C14 C15 C10 118.2(4)
C14 C15 C19 119.9(4)
C10 C15 C19 121.9(3)
C15 C19 C21 111.0(4)
C15 C19 C20 113.4(4)
C21 C19 C20 107.9(4)
C27 C22 C23 122.0(3)
C27 C22 N3 118.6(3)
C23 C22 N3 119.3(3)
C22 C23 C24 117.5(4)
C22 C23 C28 122.3(3)
C24 C23 C28 120.2(4)
C25 C24 C23 121.7(4)
C24 C25 C26 119.4(4)
C25 C26 C27 121.5(4)
C22 C27 C26 117.8(4)
C22 C27 C31 122.3(4)
C26 C27 C31 119.9(4)
C23 C28 C29 113.0(4)
C23 C28 C30 111.5(4)
C29 C28 C30 108.2(4)
C32 C31 C27 113.4(4)
C32 C31 C33 108.4(4)
C27 C31 C33 112.2(4)
C34 O1 C37 108.8(5)
C34 O1 Fe1 128.7(4)
C37 O1 Fe1 122.3(4)
O1 C34 C35 104.6(6)
C36 C35 C34 99.8(7)
C37 C36 C35 101.2(7)
O1 C37 C36 105.2(6)
C37' O1' C34' 110.0(9)
C37' O1' Fe1 124.9(7)
C34' O1' Fe1 123.7(7)
C35' C34' O1' 105.2(9)
C36' C35' C34' 105.4(10)
C35' C36' C37' 104.8(10)
O1' C37' C36' 108.4(10)

loop_
_geom_bond_atom_site_label_1
_geom_bond_atom_site_label_2
_geom_bond_distance
Br1 Fe1 2.4165(6)
Fe1 N2 2.008(3)
Fe1 N3 2.150(3)
Fe1 N1 2.172(3)
Fe1 O1' 2.186(10)
Fe1 O1 2.166(5)
N1 C2 1.299(4)
N1 C10 1.445(4)
N2 C3 1.361(5)
N2 C7 1.358(4)
N3 C8 1.306(4)
N3 C22 1.443(5)
C1 C2 1.488(5)
C2 C3 1.446(5)
C3 C4 1.385(5)
C4 C5 1.374(6)
C5 C6 1.384(6)
C6 C7 1.398(5)
C7 C8 1.433(5)
C8 C9 1.506(5)
C10 C15 1.395(5)
C10 C11 1.400(6)
C12 C13 1.369(6)
C12 C11 1.398(5)
C13 C14 1.357(6)
C14 C15 1.387(5)
C11 C16 1.510(8)
C11 C16' 1.510(10)
C16 C17 1.500(9)
C16 C18 1.471(9)
C16' C18' 1.489(13)
C16' C17' 1.493(12)
C15 C19 1.497(6)
C19 C21 1.511(6)
C19 C20 1.515(6)
C22 C27 1.389(6)
C22 C23 1.394(5)
C23 C24 1.395(6)
C23 C28 1.494(6)
C24 C25 1.370(6)
C25 C26 1.376(6)
C26 C27 1.392(5)
C27 C31 1.501(6)
C28 C29 1.511(6)
C28 C30 1.521(6)
C31 C32 1.455(7)
C31 C33 1.499(6)
O1 C34 1.452(8)
O1 C37 1.442(8)
C34 C35 1.510(10)
C35 C36 1.527(10)
C36 C37 1.491(9)
O1' C37' 1.435(13)
O1' C34' 1.443(11)
C34' C35' 1.504(12)
C35' C36' 1.512(12)
C36' C37' 1.484(12)
